data_7250138
loop_
_publ_author_name
'Feng, Yuying'
'Hua, Carol'
'van Koeverden, Martin P.'

_publ_section_title
;
 The effect of viologen counterions on the topologies of
 La(iii)--tetraoxolene metal--organic frameworks
;
_journal_issue 16
_journal_name_full CrystEngComm
_journal_page_first 2559
_journal_page_last 2569
_journal_paper_doi 10.1039/D5CE00026B
_journal_volume 27
_journal_year 2025
_chemical_formula_moiety 'C24 H4 Cl8 La2 O18, C14 H12 N2, 4(C2 H3 N), 11(H2 O)'
_chemical_formula_sum 'C46 H50 Cl8 La2 N6 O29'
_chemical_formula_weight 1712.34
_space_group_crystal_system triclinic
_space_group_IT_number 2
_space_group_name_Hall '-P 1'
_space_group_name_H-M_alt 'P -1'
_atom_sites_solution_hydrogens mixed
_atom_sites_solution_primary dual
_audit_creation_date 2025-02-25
_audit_creation_method
;
Olex2 1.5
(compiled 2024.02.16 svn.r378c4104 for OlexSys, GUI svn.r6928)
;
_audit_update_record
;
2025-03-17 deposited with the CCDC.	2025-03-20 downloaded from the CCDC.
;
_cell_angle_alpha 92.5410(10)
_cell_angle_beta 90.2890(10)
_cell_angle_gamma 101.0080(10)
_cell_formula_units_Z 2
_cell_length_a 13.0706(2)
_cell_length_b 13.8311(2)
_cell_length_c 18.0949(2)
_cell_measurement_reflns_used 35256
_cell_measurement_temperature 99.98(10)
_cell_measurement_theta_max 79.3900
_cell_measurement_theta_min 2.4570
_cell_volume 3207.56(8)
_computing_cell_refinement 'CrysAlisPro 1.171.43.90 (Rigaku OD, 2023)'
_computing_data_collection 'CrysAlisPro system (CCD 43.111a 64-bit (release 27-02-2024))'
_computing_data_reduction 'CrysAlisPro 1.171.43.90 (Rigaku OD, 2023)'
_computing_molecular_graphics 'Olex2 1.5 (Dolomanov et al., 2009)'
_computing_publication_material 'Olex2 1.5 (Dolomanov et al., 2009)'
_computing_structure_refinement 'SHELXL 2018/3 (Sheldrick, 2015)'
_computing_structure_solution 'SHELXT  (Sheldrick, 2015)'
_diffrn_ambient_environment N~2~
_diffrn_ambient_temperature 99.98(10)
_diffrn_detector 'Hybrid Pixel Array Detector'
_diffrn_detector_area_resol_mean 10.0000
_diffrn_detector_type HyPix
_diffrn_measured_fraction_theta_full 0.999
_diffrn_measured_fraction_theta_max 0.975
_diffrn_measurement_details
;
List of Runs (angles in degrees, time in seconds):

  # Type    Start    End  Width  t~exp~   \w     \q     \k     \f   Frames
#--------------------------------------------------------------------------
  1  \w    -82.00  -2.00   0.50    1.00    --  -48.11 111.00 -61.00  160
  2  \w     24.00  84.00   0.50    1.00    --   48.11-111.00-155.00  120
  3  \w   -158.00 -81.00   0.50    2.50    --  -90.00-111.00-155.00  154
  4  \w    -63.00 -37.00   0.50    2.50    --  -90.00 111.00 -61.00   52
  5  \w     51.00  76.00   0.50    2.50    --  111.50-111.00-155.00   50
  6  \w    129.00 155.00   0.50    2.50    --  111.50 111.00 -61.00   52
  7  \w    -29.00  24.00   0.50    1.00    --  -48.11  19.00 120.00  106
  8  \w    -39.00 -14.00   0.50    1.00    --  -48.11 125.00 150.00   50
  9  \w    -83.00 -49.00   0.50    1.00    --  -48.11 125.00  30.00   68
 10  \w    -29.00  20.00   0.50    1.00    --  -48.11  19.00   0.00   98
 11  \w   -115.00 -89.00   0.50    1.00    --  -48.11 -38.00 -90.00   52
 12  \w   -118.00 -26.00   0.50    1.00    --  -48.11 -77.00-120.00  184
 13  \w    -30.00  25.00   0.50    1.00    --  -48.11  19.00-150.00  110
 14  \w    -84.00 -46.00   0.50    1.00    --  -48.11 125.00 150.00   76
 15  \w      4.00  79.00   0.50    1.00    --   48.11 -99.00   0.00  150
 16  \w    -25.00   0.00   0.50    1.00    --   48.11 -19.00 120.00   50
 17  \w    -50.00 -25.00   0.50    2.50    --  -90.00  45.00  60.00   50
 18  \w   -160.00 -84.00   0.50    2.50    --  -90.00 -58.00 -78.74  152
 19  \w     40.00  66.00   0.50    2.50    --  111.50 -61.00-120.00   52
 20  \w     41.00 103.00   0.50    2.50    --  111.50 -94.00 -30.00  124
 21  \w     79.00 105.00   0.50    2.50    --  111.50 -94.00-120.00   52
 22  \w    106.00 166.00   0.50    2.50    --  111.50  30.00   0.00  120
 23  \w     79.00 105.00   0.50    2.50    --  111.50 -94.00  90.00   52
 24  \w    120.00 173.00   0.50    2.50    --  111.50  15.00 120.00  106
 25  \w     43.00  71.00   0.50    2.50    --  111.50 -61.00   0.00   56
 26  \w    153.00 178.00   0.50    2.50    --  111.50  15.00  30.00   50
 27  \w    101.00 154.00   0.50    2.50    --  111.50  30.00-180.00  106
 28  \w    106.00 147.00   0.50    2.50    --  111.50  15.00 -30.00   82
 29  \w     45.00 109.00   0.50    2.50    --  111.50-125.00 120.00  128
 30  \w     43.00 104.00   0.50    2.50    --  111.50 -94.00 -90.00  122
 31  \w     51.00 107.00   0.50    2.50    --  111.50-103.00-175.00  112
 32  \w     47.00  72.00   0.50    2.50    --  111.50 -94.00   0.00   50
 33  \w     74.00 104.00   0.50    2.50    --  111.50 -94.00   0.00   60
 34  \w     90.00 176.00   0.50    2.50    --  111.50  77.00 -90.00  172
 35  \w     47.00  72.00   0.50    2.50    --  111.50 -94.00 120.00   50
 36  \w     74.00 104.00   0.50    2.50    --  111.50 -94.00 120.00   60
 37  \w     40.00 101.00   0.50    2.50    --  111.50 -94.00-150.00  122
 38  \w     55.00 104.00   0.50    2.50    --  111.50 -94.00 -60.00   98
 39  \w     48.00 110.00   0.50    2.50    --  111.50-125.00  90.00  124
 40  \w    151.00 176.00   0.50    2.50    --  111.50  45.00 -30.00   50
 41  \w     45.00  78.00   0.50    2.50    --  111.50 -77.00   0.00   66
 42  \w    101.00 147.00   0.50    2.50    --  111.50  45.00 -30.00   92
 43  \w     43.00  85.00   0.50    2.50    --  111.50-125.00-180.00   84
 44  \w     41.00  66.00   0.50    2.50    --  111.50 -61.00-150.00   50
 45  \w     42.00  71.00   0.50    2.50    --  111.50 -94.00-180.00   58
 46  \w     77.00 105.00   0.50    2.50    --  111.50 -94.00-180.00   56
 47  \w     97.00 157.00   0.50    2.50    --  111.50 125.00 -30.00  120
 48  \w    116.00 157.00   0.50    2.50    --  111.50  15.00 -90.00   82
 49  \w    105.00 163.00   0.50    2.50    --  111.50  61.00  60.00  116
 50  \w    102.00 175.00   0.50    2.50    --  111.50  45.00-150.00  146
 51  \w     50.00 101.00   0.50    2.50    --  111.50 -77.00-150.00  102
 52  \w     48.00  73.00   0.50    2.50    --  111.50 -77.00  90.00   50
 53  \w     71.00 101.00   0.50    2.50    --  111.50 -94.00  30.00   60
 54  \w    109.00 135.00   0.50    2.50    --  111.50  45.00 120.00   52
 55  \w     41.00  69.00   0.50    2.50    --  111.50 -61.00 -30.00   56
 56  \w     40.00  65.00   0.50    2.50    --  111.50 -61.00  60.00   50
;
_diffrn_measurement_device 'four-circle diffractometer'
_diffrn_measurement_device_type 'XtaLAB Synergy, Dualflex, HyPix'
_diffrn_measurement_method '\w scans'
_diffrn_orient_matrix_type 'CrysAlisPro convention (1999,Acta A55,543-557)'
_diffrn_orient_matrix_UB_11 0.0995473000
_diffrn_orient_matrix_UB_12 0.0720714000
_diffrn_orient_matrix_UB_13 0.0265484000
_diffrn_orient_matrix_UB_21 -0.0424949000
_diffrn_orient_matrix_UB_22 -0.0000553000
_diffrn_orient_matrix_UB_23 0.0792583000
_diffrn_orient_matrix_UB_31 0.0520101000
_diffrn_orient_matrix_UB_32 -0.0878008000
_diffrn_orient_matrix_UB_33 0.0166547000
_diffrn_radiation_monochromator mirror
_diffrn_radiation_probe x-ray
_diffrn_radiation_type 'Cu K\a'
_diffrn_radiation_wavelength 1.54184
_diffrn_reflns_av_R_equivalents 0.0559
_diffrn_reflns_av_unetI/netI 0.0415
_diffrn_reflns_Laue_measured_fraction_full 0.999
_diffrn_reflns_Laue_measured_fraction_max 0.975
_diffrn_reflns_limit_h_max 16
_diffrn_reflns_limit_h_min -16
_diffrn_reflns_limit_k_max 15
_diffrn_reflns_limit_k_min -17
_diffrn_reflns_limit_l_max 23
_diffrn_reflns_limit_l_min -23
_diffrn_reflns_number 53712
_diffrn_reflns_point_group_measured_fraction_full 0.999
_diffrn_reflns_point_group_measured_fraction_max 0.975
_diffrn_reflns_theta_full 67.684
_diffrn_reflns_theta_max 79.765
_diffrn_reflns_theta_min 2.444
_diffrn_source 'micro-focus sealed X-ray tube'
_diffrn_source_type 'PhotonJet (Cu) X-ray Source'
_exptl_absorpt_coefficient_mu 14.001
_exptl_absorpt_correction_T_max 0.847
_exptl_absorpt_correction_T_min 0.165
_exptl_absorpt_correction_type gaussian
_exptl_absorpt_process_details
;
CrysAlisPro 1.171.43.90 (Rigaku Oxford Diffraction, 2023)
Numerical absorption correction based on gaussian integration over
a multifaceted crystal model
Empirical absorption correction using spherical harmonics,
implemented in SCALE3 ABSPACK scaling algorithm.
;
_exptl_crystal_colour 'clear violet'
_exptl_crystal_colour_lustre clear
_exptl_crystal_colour_primary violet
_exptl_crystal_density_diffrn 1.773
_exptl_crystal_description irregular
_exptl_crystal_F_000 1700
_exptl_crystal_size_max 0.279
_exptl_crystal_size_mid 0.102
_exptl_crystal_size_min 0.056
_refine_diff_density_max 2.181
_refine_diff_density_min -1.709
_refine_diff_density_rms 0.155
_refine_ls_extinction_method none
_refine_ls_goodness_of_fit_ref 1.049
_refine_ls_hydrogen_treatment mixed
_refine_ls_matrix_type full
_refine_ls_number_parameters 902
_refine_ls_number_reflns 13646
_refine_ls_number_restraints 182
_refine_ls_restrained_S_all 1.043
_refine_ls_R_factor_all 0.0481
_refine_ls_R_factor_gt 0.0463
_refine_ls_shift/su_max 0.002
_refine_ls_shift/su_mean 0.000
_refine_ls_structure_factor_coef Fsqd
_refine_ls_weighting_details 'w=1/[\s^2^(Fo^2^)+(0.0905P)^2^+3.0536P] where P=(Fo^2^+2Fc^2^)/3'
_refine_ls_weighting_scheme calc
_refine_ls_wR_factor_gt 0.1276
_refine_ls_wR_factor_ref 0.1294
_reflns_Friedel_coverage 0.000
_reflns_number_gt 12904
_reflns_number_total 13646
_reflns_threshold_expression 'I > 2\s(I)'
_cod_data_source_file d5ce00026b2.cif
_cod_data_source_block mpvk-mpf-2-044b_2_1-mask_smrt_abs_a
_cod_depositor_comments 'Adding full bibliography for 7250132--7250140.cif.'
_cod_database_code 7250138
_shelx_shelxl_version_number 2018/3
_chemical_oxdiff_formula 'C46 H50 Cl8 La2 N6 O29'
_chemical_oxdiff_usercomment 'Thin maroon plate'
_shelx_space_group_comment
;
The symmetry employed for this shelxl refinement is uniquely defined
by the following loop, which should always be used as a source of
symmetry information in preference to the above space-group names.
They are only intended as comments.
;
_shelx_estimated_absorpt_t_max 0.508
_shelx_estimated_absorpt_t_min 0.112
_olex2_refinement_description
;
1. Fixed Uiso
 At 1.2 times of:
  All C(H) groups, All C(H,H) groups
 At 1.5 times of:
  All C(H,H,H) groups, All O(H,H) groups
2. Restrained distances
 O19-H19A = O19-H19B
 0.84 with sigma of 0.02
 H19A-H19B
 1.34 with sigma of 0.04
 O50-H50A = O50-H50B
 0.84 with sigma of 0.02
 H50A-H50B
 1.34 with sigma of 0.04
 O79-H79A = O79-H79B
 0.84 with sigma of 0.02
 H79A-H79B
 1.34 with sigma of 0.04
 O80-H80A = O80-H80B
 0.84 with sigma of 0.02
 H80A-H80B
 1.34 with sigma of 0.04
 O81-H81A = O81-H81B
 0.84 with sigma of 0.02
 H81A-H81B
 1.34 with sigma of 0.04
 O82-H82A = O82-H82B
 0.84 with sigma of 0.02
 H82A-H82B
 1.34 with sigma of 0.04
 O83-H83A = O83-H83B
 0.84 with sigma of 0.02
 H83A-H83B
 1.34 with sigma of 0.04
 O84-H84A = O84-H84B
 0.84 with sigma of 0.02
 H84A-H84B
 1.34 with sigma of 0.04
 O85-H85A = O85-H85B
 0.84 with sigma of 0.02
 H85A-H85B
 1.34 with sigma of 0.04
 O86-H86A = O86-H86B
 0.84 with sigma of 0.02
 H86A-H86B
 1.34 with sigma of 0.04
 O87-H87A = O87-H87B
 0.84 with sigma of 0.02
 H87A-H87B
 1.34 with sigma of 0.04
 O88-H88A = O88-H88B
 0.84 with sigma of 0.02
 H88A-H88B
 1.34 with sigma of 0.04
 O89-H89A = O89-H89B
 0.84 with sigma of 0.02
 H89A-H89B
 1.34 with sigma of 0.04
 H79B-O80_$2
 1.92 with sigma of 0.04
 H83B-O38_$1
 2.02 with sigma of 0.04
3. Rigid body (RIGU) restrains
 N51, C52, C53, C54, C55, C56, C57, C58, C59, C60, C61, C62, C63, N64, C65, C66
 with sigma for 1-2 distances of 0.004 and sigma for 1-3 distances of 0.004
4.a Secondary CH2 refined with riding coordinates:
 C65(H65A,H65B), C66(H66A,H66B)
4.b Aromatic/amide H refined with riding coordinates:
 C52(H52), C53(H53), C54(H54), C57(H57), C58(H58), C61(H61), C62(H62), C63(H63)
4.c Idealised Me refined as rotating group:
 C69(H69A,H69B,H69C), C72(H72A,H72B,H72C), C75(H75A,H75B,H75C), C78(H78A,H78B,
 H78C)
;
_olex2_submission_special_instructions 'No special instructions were received'
_oxdiff_exptl_absorpt_empirical_details
;
Empirical correction (ABSPACK) includes:
- Absorption correction using spherical harmonics
- Frame scaling
;
_oxdiff_exptl_absorpt_empirical_full_max 2.277
_oxdiff_exptl_absorpt_empirical_full_min 0.448

loop_
_space_group_symop_operation_xyz
'x, y, z'
'-x, -y, -z'

loop_
_atom_site_label
_atom_site_type_symbol
_atom_site_fract_x
_atom_site_fract_y
_atom_site_fract_z
_atom_site_U_iso_or_equiv
_atom_site_adp_type
_atom_site_occupancy
_atom_site_site_symmetry_order
_atom_site_calc_flag
_atom_site_refinement_flags_posn
_atom_site_refinement_flags_adp
_atom_site_refinement_flags_occupancy
_atom_site_disorder_assembly
_atom_site_disorder_group
La1 La 0.70466(2) 0.28901(2) 0.55777(2) 0.01993(8) Uani 1 1 d . . . . .
O1 O 0.3433(2) 0.5432(2) 0.41829(16) 0.0262(6) Uani 1 1 d . . . . .
La2 La 0.29435(2) 0.21665(2) 0.95687(2) 0.01782(7) Uani 1 1 d . . . . .
C2 C 0.4180(3) 0.5192(3) 0.4527(2) 0.0224(7) Uani 1 1 d . . . . .
C3 C 0.4679(3) 0.4421(3) 0.4322(2) 0.0241(7) Uani 1 1 d . . . . .
C4 C 0.5461(3) 0.4169(3) 0.4763(2) 0.0229(7) Uani 1 1 d . . . . .
O5 O 0.5913(2) 0.3461(2) 0.46275(15) 0.0251(5) Uani 1 1 d . . . . .
Cl6 Cl 0.43302(7) 0.37451(7) 0.35024(5) 0.02781(19) Uani 1 1 d . . . . .
O7 O 0.3764(2) -0.1177(2) 0.40111(15) 0.0282(6) Uani 1 1 d . . . . .
C8 C 0.4364(3) -0.0600(3) 0.4441(2) 0.0233(7) Uani 1 1 d . . . . .
C9 C 0.5125(3) 0.0192(3) 0.4220(2) 0.0238(7) Uani 1 1 d . . . . .
C10 C 0.5752(3) 0.0808(3) 0.4736(2) 0.0230(7) Uani 1 1 d . . . . .
O11 O 0.6429(2) 0.1554(2) 0.45868(15) 0.0260(6) Uani 1 1 d . . . . .
Cl12 Cl 0.52495(8) 0.04228(7) 0.32857(5) 0.0300(2) Uani 1 1 d . . . . .
O13 O 1.1778(2) 0.6249(2) 0.54086(15) 0.0246(5) Uani 1 1 d . . . . .
C14 C 1.0943(3) 0.5650(3) 0.5262(2) 0.0212(7) Uani 1 1 d . . . . .
C15 C 1.0309(3) 0.5105(3) 0.5775(2) 0.0229(7) Uani 1 1 d . . . . .
C16 C 0.9378(3) 0.4469(3) 0.5567(2) 0.0216(7) Uani 1 1 d . . . . .
O17 O 0.8765(2) 0.39786(19) 0.60010(15) 0.0239(5) Uani 1 1 d . . . . .
Cl18 Cl 1.07001(7) 0.52147(7) 0.66934(5) 0.02425(17) Uani 1 1 d . . . . .
O19 O 0.8469(2) 0.1889(2) 0.56752(19) 0.0329(6) Uani 1 1 d D . . . .
H19A H 0.836(4) 0.130(2) 0.551(3) 0.049 Uiso 1 1 d D U . . .
H19B H 0.906(3) 0.197(4) 0.589(3) 0.049 Uiso 1 1 d D U . . .
C20 C 0.4089(3) 0.2291(3) 0.7117(2) 0.0232(7) Uani 1 1 d . . . . .
C21 C 0.5067(3) 0.2626(3) 0.6788(2) 0.0220(7) Uani 1 1 d . . . . .
C22 C 0.6036(3) 0.2922(3) 0.7288(2) 0.0224(7) Uani 1 1 d . . . . .
C23 C 0.5918(3) 0.2947(3) 0.8044(2) 0.0226(7) Uani 1 1 d . . . . .
C24 C 0.4942(3) 0.2619(3) 0.8375(2) 0.0210(7) Uani 1 1 d . . . . .
C25 C 0.3973(3) 0.2297(3) 0.7874(2) 0.0226(7) Uani 1 1 d . . . . .
O26 O 0.5199(2) 0.2706(2) 0.61089(15) 0.0267(6) Uani 1 1 d . . . . .
O27 O 0.69042(19) 0.3138(2) 0.69561(15) 0.0238(5) Uani 1 1 d . . . . .
O28 O 0.4800(2) 0.2569(2) 0.90505(15) 0.0258(5) Uani 1 1 d . . . . .
O29 O 0.31083(19) 0.2058(2) 0.81981(14) 0.0227(5) Uani 1 1 d . . . . .
Cl30 Cl 0.30078(7) 0.19073(7) 0.65496(5) 0.02732(19) Uani 1 1 d . . . . .
Cl31 Cl 0.69806(7) 0.33598(7) 0.86228(5) 0.02917(19) Uani 1 1 d . . . . .
O32 O 0.6590(2) -0.0502(2) 1.07570(15) 0.0242(5) Uani 1 1 d . . . . .
C33 C 0.5846(3) -0.0225(3) 1.0439(2) 0.0216(7) Uani 1 1 d . . . . .
C34 C 0.5431(3) 0.0600(3) 1.0646(2) 0.0226(7) Uani 1 1 d . . . . .
C35 C 0.4608(3) 0.0864(3) 1.0248(2) 0.0198(7) Uani 1 1 d . . . . .
O36 O 0.4204(2) 0.15991(19) 1.04085(15) 0.0231(5) Uani 1 1 d . . . . .
Cl37 Cl 0.58961(7) 0.12974(7) 1.14367(5) 0.02667(18) Uani 1 1 d . . . . .
O38 O 0.6533(2) 0.60553(19) 1.08669(15) 0.0254(5) Uani 1 1 d . . . . .
C39 C 0.5792(3) 0.5534(3) 1.0496(2) 0.0229(7) Uani 1 1 d . . . . .
C40 C 0.5024(3) 0.4804(3) 1.0779(2) 0.0240(7) Uani 1 1 d . . . . .
C41 C 0.4247(3) 0.4248(3) 1.0327(2) 0.0210(7) Uani 1 1 d . . . . .
O42 O 0.3552(2) 0.35531(19) 1.05368(15) 0.0246(5) Uani 1 1 d . . . . .
Cl43 Cl 0.50559(8) 0.45812(7) 1.17150(5) 0.0323(2) Uani 1 1 d . . . . .
O44 O -0.1312(2) -0.10455(19) 1.09430(15) 0.0214(5) Uani 1 1 d . . . . .
C45 C -0.0674(3) -0.0541(3) 1.0536(2) 0.0197(7) Uani 1 1 d . . . . .
C46 C 0.0260(3) 0.0068(3) 1.0782(2) 0.0199(7) Uani 1 1 d . . . . .
C47 C 0.0945(3) 0.0614(3) 1.0300(2) 0.0201(7) Uani 1 1 d . . . . .
O48 O 0.1786(2) 0.11820(18) 1.04816(15) 0.0216(5) Uani 1 1 d . . . . .
Cl49 Cl 0.05762(6) 0.01354(6) 1.17155(4) 0.02165(16) Uani 1 1 d . . . . .
O50 O 0.1374(2) 0.3041(2) 0.96425(17) 0.0266(6) Uani 1 1 d D . . . .
H50A H 0.149(4) 0.3655(15) 0.970(3) 0.040 Uiso 1 1 d D U . . .
H50B H 0.083(3) 0.288(3) 0.938(3) 0.040 Uiso 1 1 d D U . . .
N51 N -0.0901(3) 0.6753(2) 0.78829(19) 0.0276(7) Uani 1 1 d . . . . .
C52 C -0.1705(3) 0.5992(3) 0.7771(2) 0.0293(8) Uani 1 1 d . . . . .
H52 H -0.203278 0.566785 0.818384 0.035 Uiso 1 1 calc R U . . .
C53 C -0.2063(3) 0.5675(3) 0.7064(3) 0.0311(8) Uani 1 1 d . . . . .
H53 H -0.261143 0.511943 0.699072 0.037 Uiso 1 1 calc R U . . .
C54 C -0.1618(3) 0.6171(3) 0.6468(2) 0.0296(8) Uani 1 1 d . . . . .
H54 H -0.188663 0.598161 0.598307 0.035 Uiso 1 1 calc R U . . .
C55 C -0.0765(3) 0.6958(3) 0.6575(2) 0.0275(8) Uani 1 1 d . . . . .
C56 C -0.0389(3) 0.7220(3) 0.7301(2) 0.0239(7) Uani 1 1 d . . . . .
C57 C -0.0290(4) 0.7518(3) 0.5975(2) 0.0348(9) Uani 1 1 d . . . . .
H57 H -0.053801 0.734666 0.548289 0.042 Uiso 1 1 calc R U . . .
C58 C 0.0511(3) 0.8292(3) 0.6107(2) 0.0355(9) Uani 1 1 d . . . . .
H58 H 0.081040 0.866351 0.570563 0.043 Uiso 1 1 calc R U . . .
C59 C 0.0475(3) 0.8010(3) 0.7425(2) 0.0265(8) Uani 1 1 d . . . . .
C60 C 0.0912(3) 0.8555(3) 0.6840(2) 0.0310(8) Uani 1 1 d . . . . .
C61 C 0.1751(3) 0.9367(3) 0.6997(3) 0.0373(9) Uani 1 1 d . . . . .
H61 H 0.205276 0.976173 0.660839 0.045 Uiso 1 1 calc R U . . .
C62 C 0.2119(3) 0.9573(3) 0.7707(3) 0.0368(9) Uani 1 1 d . . . . .
H62 H 0.266171 1.012529 0.781553 0.044 Uiso 1 1 calc R U . . .
C63 C 0.1698(3) 0.8974(3) 0.8267(3) 0.0324(9) Uani 1 1 d . . . . .
H63 H 0.196966 0.910762 0.875715 0.039 Uiso 1 1 calc R U . . .
N64 N 0.0915(3) 0.8210(2) 0.8127(2) 0.0286(7) Uani 1 1 d . . . . .
C65 C 0.0527(3) 0.7513(3) 0.8707(2) 0.0313(8) Uani 1 1 d . . . . .
H65A H 0.070396 0.783982 0.920104 0.038 Uiso 1 1 calc R U . . .
H65B H 0.087077 0.693503 0.866008 0.038 Uiso 1 1 calc R U . . .
C66 C -0.0627(3) 0.7180(3) 0.8634(2) 0.0297(8) Uani 1 1 d . . . . .
H66A H -0.087020 0.668070 0.900236 0.036 Uiso 1 1 calc R U . . .
H66B H -0.097619 0.774687 0.873316 0.036 Uiso 1 1 calc R U . . .
N67 N 0.2117(3) 0.1517(3) 0.3027(3) 0.0447(10) Uani 1 1 d . . . . .
C68 C 0.2728(4) 0.1739(3) 0.2590(3) 0.0363(9) Uani 1 1 d . . . . .
C69 C 0.3494(5) 0.2014(4) 0.2019(3) 0.0508(12) Uani 1 1 d . . . . .
H69A H 0.336344 0.152531 0.160355 0.076 Uiso 1 1 calc R U . . .
H69B H 0.419525 0.203823 0.222215 0.076 Uiso 1 1 calc R U . . .
H69C H 0.343957 0.266407 0.184564 0.076 Uiso 1 1 calc R U . . .
N70 N 0.2135(3) 0.3755(3) 0.5427(2) 0.0446(9) Uani 1 1 d . . . . .
C71 C 0.2627(4) 0.4134(4) 0.5943(3) 0.0416(11) Uani 1 1 d . . . . .
C72 C 0.3217(4) 0.4575(4) 0.6583(3) 0.0375(10) Uani 1 1 d . . . . .
H72A H 0.283197 0.436860 0.703030 0.056 Uiso 1 1 calc R U . . .
H72B H 0.333098 0.529499 0.656408 0.056 Uiso 1 1 calc R U . . .
H72C H 0.389083 0.436398 0.659111 0.056 Uiso 1 1 calc R U . . .
N73 N 0.7901(4) 0.9844(3) 0.5178(3) 0.0616(14) Uani 1 1 d . . . . .
C74 C 0.7347(4) 0.9099(4) 0.5257(3) 0.0490(12) Uani 1 1 d . . . . .
C75 C 0.6669(4) 0.8160(4) 0.5353(3) 0.0436(11) Uani 1 1 d . . . . .
H75A H 0.615305 0.802378 0.494856 0.065 Uiso 1 1 calc R U . . .
H75B H 0.630978 0.817962 0.582640 0.065 Uiso 1 1 calc R U . . .
H75C H 0.708283 0.763926 0.535055 0.065 Uiso 1 1 calc R U . . .
N76 N 0.6859(4) 0.0553(3) 0.8735(3) 0.0475(10) Uani 1 1 d . . . . .
C77 C 0.7151(4) 0.0724(3) 0.8147(3) 0.0420(11) Uani 1 1 d . . . . .
C78 C 0.7555(4) 0.0931(4) 0.7406(3) 0.0476(12) Uani 1 1 d . . . . .
H78A H 0.794492 0.042401 0.724043 0.071 Uiso 1 1 calc R U . . .
H78B H 0.801779 0.157902 0.741870 0.071 Uiso 1 1 calc R U . . .
H78C H 0.697288 0.092898 0.706195 0.071 Uiso 1 1 calc R U . . .
O79 O 0.0379(3) 0.2452(4) 0.6285(3) 0.0687(14) Uani 1 1 d D . . . .
H79A H 0.085(5) 0.260(7) 0.599(4) 0.103 Uiso 1 1 d D U . . .
H79B H 0.058(6) 0.220(5) 0.666(2) 0.103 Uiso 1 1 d D U . . .
O80 O 0.8941(2) 0.7735(2) 0.22810(18) 0.0367(7) Uani 1 1 d D . . . .
H80A H 0.843(3) 0.804(4) 0.233(3) 0.055 Uiso 1 1 d D U . . .
H80B H 0.937(3) 0.813(3) 0.203(3) 0.055 Uiso 1 1 d D U . . .
O81 O 0.2775(3) 0.7237(3) 0.67741(18) 0.0419(7) Uani 1 1 d D . . . .
H81A H 0.325(3) 0.763(3) 0.656(3) 0.063 Uiso 1 1 d D U . . .
H81B H 0.252(4) 0.684(4) 0.643(2) 0.063 Uiso 1 1 d D U . . .
O82 O 0.2322(3) 0.6403(2) 0.81242(17) 0.0349(7) Uani 1 1 d D . . . .
H82A H 0.258(5) 0.667(4) 0.773(2) 0.052 Uiso 1 1 d D U . . .
H82B H 0.230(5) 0.5804(16) 0.802(3) 0.052 Uiso 1 1 d D U . . .
O83 O 0.1890(3) 0.4321(2) 0.8146(2) 0.0477(9) Uani 1 1 d D . . . .
H83A H 0.167(5) 0.373(2) 0.795(4) 0.072 Uiso 1 1 d D U . . .
H83B H 0.249(3) 0.421(4) 0.831(3) 0.072 Uiso 1 1 d D U . . .
O84 O 0.2987(3) 0.6692(2) 0.95597(18) 0.0376(7) Uani 1 1 d D . . . .
H84A H 0.302(4) 0.666(5) 0.9093(11) 0.056 Uiso 1 1 d D U . . .
H84B H 0.358(3) 0.661(5) 0.970(3) 0.056 Uiso 1 1 d D U . . .
O85 O 0.1446(3) 0.5037(2) -0.01303(19) 0.0391(7) Uani 1 1 d D . . . .
H85A H 0.133(4) 0.514(4) 0.0322(14) 0.059 Uiso 1 1 d D U . . .
H85B H 0.206(3) 0.541(4) -0.017(3) 0.059 Uiso 1 1 d D U . . .
O86 O 0.9532(2) 0.2410(2) 0.88744(19) 0.0335(6) Uani 1 1 d D . . . .
H86A H 0.926(4) 0.268(4) 0.854(2) 0.050 Uiso 1 1 d D U . . .
H86B H 0.906(3) 0.228(4) 0.919(2) 0.050 Uiso 1 1 d D U . . .
O87 O 0.7992(2) 0.1726(2) 0.99180(19) 0.0385(7) Uani 1 1 d D . . . .
H87A H 0.768(4) 0.129(3) 0.960(3) 0.058 Uiso 1 1 d D U . . .
H87B H 0.761(4) 0.213(3) 1.006(3) 0.058 Uiso 1 1 d D U . . .
O88 O 0.0301(2) 0.5015(2) 0.11730(19) 0.0373(7) Uani 1 1 d D . . . .
H88A H 0.044(4) 0.548(3) 0.152(3) 0.056 Uiso 1 1 d D U . . .
H88B H -0.0361(15) 0.489(4) 0.119(3) 0.056 Uiso 1 1 d D U . . .
O89 O 0.9033(2) 0.3528(2) 0.76370(17) 0.0345(6) Uani 1 1 d D . . . .
H89A H 0.8378(16) 0.338(4) 0.756(3) 0.052 Uiso 1 1 d D U . . .
H89B H 0.928(4) 0.332(4) 0.724(2) 0.052 Uiso 1 1 d D U . . .

loop_
_atom_site_aniso_label
_atom_site_aniso_U_11
_atom_site_aniso_U_22
_atom_site_aniso_U_33
_atom_site_aniso_U_23
_atom_site_aniso_U_13
_atom_site_aniso_U_12
La1 0.01821(11) 0.02399(12) 0.01461(11) 0.00503(8) -0.00188(7) -0.00442(8)
O1 0.0236(13) 0.0309(13) 0.0218(14) 0.0051(11) -0.0088(11) -0.0011(10)
La2 0.01612(11) 0.02019(11) 0.01550(11) 0.00638(7) -0.00260(7) -0.00191(7)
C2 0.0216(16) 0.0277(17) 0.0153(17) 0.0062(14) -0.0047(13) -0.0029(14)
C3 0.0249(17) 0.0292(18) 0.0154(17) 0.0029(14) -0.0032(14) -0.0018(14)
C4 0.0206(16) 0.0286(18) 0.0167(17) 0.0061(14) -0.0017(13) -0.0032(14)
O5 0.0250(13) 0.0311(13) 0.0176(13) 0.0035(10) -0.0025(10) 0.0009(10)
Cl6 0.0296(4) 0.0332(4) 0.0187(4) -0.0004(3) -0.0080(3) 0.0017(3)
O7 0.0309(14) 0.0299(13) 0.0196(13) 0.0061(11) -0.0065(11) -0.0058(11)
C8 0.0232(17) 0.0267(17) 0.0183(18) 0.0068(14) -0.0042(14) -0.0004(14)
C9 0.0255(17) 0.0265(17) 0.0178(18) 0.0080(14) -0.0029(14) -0.0007(14)
C10 0.0202(16) 0.0254(17) 0.0229(19) 0.0083(14) -0.0007(14) 0.0010(13)
O11 0.0272(13) 0.0261(13) 0.0206(13) 0.0062(10) 0.0001(11) -0.0065(10)
Cl12 0.0369(5) 0.0313(4) 0.0171(4) 0.0075(3) -0.0041(3) -0.0070(3)
O13 0.0216(12) 0.0298(13) 0.0192(13) 0.0027(10) -0.0038(10) -0.0037(10)
C14 0.0202(16) 0.0249(16) 0.0170(17) 0.0039(13) -0.0023(13) 0.0000(13)
C15 0.0226(17) 0.0292(18) 0.0152(17) 0.0040(14) -0.0041(13) -0.0002(14)
C16 0.0230(17) 0.0238(17) 0.0166(17) 0.0060(13) -0.0027(13) 0.0000(14)
O17 0.0218(12) 0.0299(13) 0.0166(13) 0.0071(10) 0.0004(10) -0.0046(10)
Cl18 0.0229(4) 0.0322(4) 0.0145(4) 0.0058(3) -0.0038(3) -0.0037(3)
O19 0.0276(14) 0.0314(14) 0.0384(18) 0.0015(13) -0.0061(12) 0.0024(11)
C20 0.0212(16) 0.0278(17) 0.0189(18) 0.0072(14) -0.0049(14) -0.0008(13)
C21 0.0198(16) 0.0255(16) 0.0203(18) 0.0073(14) -0.0062(13) 0.0022(13)
C22 0.0216(16) 0.0247(16) 0.0202(18) 0.0062(14) -0.0045(14) 0.0017(13)
C23 0.0189(16) 0.0289(17) 0.0184(17) 0.0066(14) -0.0059(13) -0.0005(13)
C24 0.0199(16) 0.0265(17) 0.0167(17) 0.0093(13) -0.0031(13) 0.0026(13)
C25 0.0221(16) 0.0226(16) 0.0226(19) 0.0099(14) -0.0067(14) 0.0008(13)
O26 0.0254(12) 0.0378(14) 0.0137(12) 0.0075(11) -0.0022(10) -0.0031(11)
O27 0.0156(11) 0.0317(13) 0.0218(13) 0.0067(10) -0.0012(10) -0.0028(9)
O28 0.0227(12) 0.0374(14) 0.0164(13) 0.0078(11) -0.0017(10) 0.0021(10)
O29 0.0173(11) 0.0327(13) 0.0166(12) 0.0086(10) -0.0005(9) -0.0003(10)
Cl30 0.0202(4) 0.0399(5) 0.0185(4) 0.0073(3) -0.0052(3) -0.0039(3)
Cl31 0.0192(4) 0.0471(5) 0.0180(4) 0.0062(4) -0.0043(3) -0.0028(3)
O32 0.0212(12) 0.0284(13) 0.0233(14) 0.0056(10) -0.0062(10) 0.0048(10)
C33 0.0195(16) 0.0283(17) 0.0151(17) 0.0065(14) -0.0038(13) -0.0013(13)
C34 0.0244(17) 0.0265(17) 0.0160(17) 0.0038(14) -0.0052(14) 0.0025(14)
C35 0.0207(16) 0.0212(16) 0.0159(16) 0.0054(13) -0.0015(13) -0.0010(13)
O36 0.0259(12) 0.0255(12) 0.0180(13) 0.0055(10) -0.0029(10) 0.0039(10)
Cl37 0.0298(4) 0.0304(4) 0.0197(4) -0.0001(3) -0.0097(3) 0.0061(3)
O38 0.0263(13) 0.0251(12) 0.0213(13) 0.0075(10) -0.0075(10) -0.0051(10)
C39 0.0241(17) 0.0226(16) 0.0210(18) 0.0063(14) -0.0057(14) 0.0009(13)
C40 0.0309(19) 0.0249(17) 0.0142(17) 0.0070(13) -0.0032(14) -0.0008(14)
C41 0.0217(16) 0.0219(16) 0.0186(17) 0.0070(13) -0.0024(13) 0.0013(13)
O42 0.0253(13) 0.0228(12) 0.0225(14) 0.0076(10) 0.0004(10) -0.0052(10)
Cl43 0.0426(5) 0.0320(4) 0.0165(4) 0.0094(3) -0.0075(4) -0.0097(4)
O44 0.0192(11) 0.0251(12) 0.0188(12) 0.0079(10) 0.0007(10) 0.0002(10)
C45 0.0217(16) 0.0209(16) 0.0165(17) 0.0062(13) -0.0010(13) 0.0028(13)
C46 0.0195(16) 0.0235(16) 0.0154(16) 0.0048(13) -0.0030(13) 0.0000(13)
C47 0.0204(16) 0.0210(15) 0.0186(17) 0.0045(13) -0.0028(13) 0.0025(13)
O48 0.0204(12) 0.0235(12) 0.0190(12) 0.0048(10) -0.0031(10) -0.0012(10)
Cl49 0.0223(4) 0.0270(4) 0.0145(4) 0.0058(3) -0.0041(3) 0.0006(3)
O50 0.0234(12) 0.0238(12) 0.0317(15) 0.0033(11) -0.0061(11) 0.0015(10)
N51 0.0310(16) 0.0274(15) 0.0244(17) -0.0005(13) -0.0070(13) 0.0061(12)
C52 0.0285(18) 0.0275(17) 0.031(2) 0.0048(15) -0.0083(16) 0.0029(14)
C53 0.0288(19) 0.0279(18) 0.035(2) -0.0003(16) -0.0116(16) 0.0013(15)
C54 0.0300(19) 0.0302(18) 0.027(2) -0.0002(15) -0.0114(16) 0.0037(15)
C55 0.0299(18) 0.0320(19) 0.0198(18) 0.0004(15) -0.0066(15) 0.0041(15)
C56 0.0244(17) 0.0250(16) 0.0222(18) -0.0009(13) -0.0063(14) 0.0050(13)
C57 0.041(2) 0.039(2) 0.023(2) 0.0028(16) -0.0041(17) 0.0028(17)
C58 0.036(2) 0.042(2) 0.026(2) 0.0035(17) 0.0015(17) 0.0008(17)
C59 0.0231(17) 0.0283(18) 0.0280(19) -0.0015(15) -0.0067(14) 0.0051(14)
C60 0.0302(19) 0.0334(19) 0.027(2) 0.0018(16) 0.0006(16) 0.0011(15)
C61 0.0298(19) 0.039(2) 0.040(2) 0.0008(18) -0.0008(18) -0.0007(17)
C62 0.0268(19) 0.036(2) 0.045(3) -0.0059(18) -0.0045(17) -0.0001(16)
C63 0.0248(18) 0.0321(19) 0.040(2) -0.0056(17) -0.0108(16) 0.0068(15)
N64 0.0265(15) 0.0292(15) 0.0294(18) -0.0040(13) -0.0122(13) 0.0055(12)
C65 0.033(2) 0.0329(19) 0.027(2) 0.0021(16) -0.0121(16) 0.0062(16)
C66 0.0321(19) 0.0337(19) 0.0213(19) -0.0002(15) -0.0062(15) 0.0016(15)
N67 0.041(2) 0.047(2) 0.044(2) -0.0004(19) 0.0069(19) 0.0032(18)
C68 0.038(2) 0.040(2) 0.032(2) -0.0004(18) -0.0073(19) 0.0108(18)
C69 0.067(3) 0.049(3) 0.033(3) -0.002(2) 0.012(2) 0.002(2)
N70 0.047(2) 0.059(2) 0.030(2) 0.0078(18) -0.0047(18) 0.0128(19)
C71 0.044(2) 0.042(2) 0.041(3) 0.015(2) 0.008(2) 0.010(2)
C72 0.032(2) 0.042(2) 0.036(2) 0.0012(19) 0.0002(18) 0.0023(18)
N73 0.064(3) 0.036(2) 0.080(4) 0.002(2) -0.009(3) -0.002(2)
C74 0.054(3) 0.048(3) 0.044(3) 0.003(2) -0.003(2) 0.009(2)
C75 0.056(3) 0.041(2) 0.034(3) 0.012(2) 0.006(2) 0.008(2)
N76 0.045(2) 0.050(2) 0.042(3) 0.000(2) 0.006(2) -0.0036(19)
C77 0.040(2) 0.033(2) 0.052(3) 0.001(2) -0.016(2) 0.0056(18)
C78 0.062(3) 0.045(3) 0.037(3) 0.010(2) -0.017(2) 0.012(2)
O79 0.044(2) 0.092(3) 0.063(3) 0.040(2) -0.029(2) -0.013(2)
O80 0.0302(14) 0.0481(17) 0.0321(17) 0.0091(14) -0.0018(12) 0.0067(13)
O81 0.0452(18) 0.0476(18) 0.0261(16) 0.0039(14) -0.0001(14) -0.0090(14)
O82 0.0465(18) 0.0349(15) 0.0221(15) 0.0057(12) 0.0005(13) 0.0039(13)
O83 0.057(2) 0.0384(17) 0.045(2) 0.0109(15) -0.0235(17) 0.0031(15)
O84 0.0427(17) 0.0415(17) 0.0277(16) 0.0090(13) -0.0022(13) 0.0041(14)
O85 0.0483(18) 0.0337(15) 0.0336(18) -0.0007(13) -0.0007(15) 0.0046(13)
O86 0.0256(14) 0.0410(16) 0.0337(17) 0.0093(13) -0.0029(12) 0.0043(12)
O87 0.0346(15) 0.0458(18) 0.0330(17) 0.0049(14) -0.0066(13) 0.0022(13)
O88 0.0360(15) 0.0394(16) 0.0368(18) 0.0055(13) -0.0027(13) 0.0071(13)
O89 0.0270(13) 0.0514(17) 0.0237(15) 0.0057(13) -0.0019(11) 0.0035(13)

loop_
_atom_type_symbol
_atom_type_description
_atom_type_scat_dispersion_real
_atom_type_scat_dispersion_imag
_atom_type_scat_source
C C 0.0181 0.0091 'International Tables Vol C Tables 4.2.6.8 and 6.1.1.4'
H H 0.0000 0.0000 'International Tables Vol C Tables 4.2.6.8 and 6.1.1.4'
N N 0.0311 0.0180 'International Tables Vol C Tables 4.2.6.8 and 6.1.1.4'
O O 0.0492 0.0322 'International Tables Vol C Tables 4.2.6.8 and 6.1.1.4'
Cl Cl 0.3639 0.7018 'International Tables Vol C Tables 4.2.6.8 and 6.1.1.4'
La La -1.4094 9.0376 'International Tables Vol C Tables 4.2.6.8 and 6.1.1.4'

loop_
_exptl_crystal_face_index_h
_exptl_crystal_face_index_k
_exptl_crystal_face_index_l
_exptl_crystal_face_perp_dist
-6 6 6 0.0348
6 -7 -2 0.0450
0 -4 11 0.1372
-7 -3 -3 0.0204
7 2 4 0.0383
3 -9 2 0.0651
6 5 3 0.0310
-7 5 -4 0.0744
2 0 -12 0.1101
5 -6 -6 0.0657

loop_
_geom_angle_atom_site_label_1
_geom_angle_atom_site_label_2
_geom_angle_atom_site_label_3
_geom_angle
_geom_angle_site_symmetry_1
_geom_angle_site_symmetry_3
_geom_angle_publ_flag
O1 La1 O7 132.31(9) 2_666 2_656 ?
O1 La1 O13 84.31(9) 2_666 2_766 ?
O1 La1 O17 76.66(9) 2_666 . ?
O1 La1 O26 69.45(9) 2_666 . ?
O5 La1 O1 62.66(9) . 2_666 ?
O5 La1 O7 111.06(9) . 2_656 ?
O5 La1 O11 68.60(9) . . ?
O5 La1 O13 71.85(9) . 2_766 ?
O5 La1 O17 120.56(9) . . ?
O5 La1 O19 140.63(10) . . ?
O5 La1 O26 72.48(9) . . ?
O5 La1 O27 125.39(9) . . ?
O7 La1 O26 64.18(9) 2_656 . ?
O11 La1 O1 130.92(9) . 2_666 ?
O11 La1 O7 62.02(9) . 2_656 ?
O11 La1 O13 86.08(9) . 2_766 ?
O11 La1 O17 137.32(9) . . ?
O11 La1 O19 80.06(10) . . ?
O11 La1 O26 91.34(9) . . ?
O13 La1 O7 141.58(9) 2_766 2_656 ?
O13 La1 O17 62.27(8) 2_766 . ?
O13 La1 O26 142.56(9) 2_766 . ?
O17 La1 O7 128.38(9) . 2_656 ?
O17 La1 O26 131.26(9) . . ?
O19 La1 O1 145.45(9) . 2_666 ?
O19 La1 O7 71.36(9) . 2_656 ?
O19 La1 O13 83.13(10) . 2_766 ?
O19 La1 O17 68.99(9) . . ?
O19 La1 O26 133.18(10) . . ?
O27 La1 O1 73.03(9) . 2_666 ?
O27 La1 O7 76.56(9) . 2_656 ?
O27 La1 O11 137.98(9) . . ?
O27 La1 O13 134.82(8) . 2_766 ?
O27 La1 O17 74.53(8) . . ?
O27 La1 O19 93.83(10) . . ?
O27 La1 O26 62.87(8) . . ?
C2 O1 La1 120.9(2) . 2_666 ?
O28 La2 O38 66.15(9) . 2_667 ?
O29 La2 O28 63.15(8) . . ?
O29 La2 O32 73.43(9) . 2_657 ?
O29 La2 O36 121.81(9) . . ?
O29 La2 O38 72.59(9) . 2_667 ?
O29 La2 O42 132.53(9) . . ?
O29 La2 O44 72.73(8) . 2_557 ?
O29 La2 O48 134.23(8) . . ?
O29 La2 O50 98.57(9) . . ?
O32 La2 O28 75.08(9) 2_657 . ?
O32 La2 O38 136.80(9) 2_657 2_667 ?
O32 La2 O42 135.53(9) 2_657 . ?
O32 La2 O50 141.58(9) 2_657 . ?
O36 La2 O28 69.53(9) . . ?
O36 La2 O32 63.06(9) . 2_657 ?
O36 La2 O38 116.40(8) . 2_667 ?
O36 La2 O42 72.65(9) . . ?
O36 La2 O44 123.06(8) . 2_557 ?
O36 La2 O48 76.76(9) . . ?
O36 La2 O50 139.47(9) . . ?
O42 La2 O28 86.52(9) . . ?
O42 La2 O38 61.60(9) . 2_667 ?
O42 La2 O50 77.64(9) . . ?
O44 La2 O28 130.90(9) 2_557 . ?
O44 La2 O32 72.60(8) 2_557 2_657 ?
O44 La2 O38 120.30(8) 2_557 2_667 ?
O44 La2 O42 141.66(9) 2_557 . ?
O44 La2 O50 69.20(8) 2_557 . ?
O48 La2 O28 145.19(8) . . ?
O48 La2 O32 82.28(9) . 2_657 ?
O48 La2 O38 140.92(9) . 2_667 ?
O48 La2 O42 91.68(8) . . ?
O48 La2 O44 63.10(8) . 2_557 ?
O48 La2 O50 77.21(9) . . ?
O50 La2 O28 135.62(9) . . ?
O50 La2 O38 69.85(9) . 2_667 ?
O1 C2 C3 125.7(4) . . ?
O1 C2 C4 114.8(3) . 2_666 ?
C3 C2 C4 119.4(3) . 2_666 ?
C2 C3 C4 121.8(3) . . ?
C2 C3 Cl6 119.8(3) . . ?
C4 C3 Cl6 118.4(3) . . ?
C3 C4 C2 118.7(3) . 2_666 ?
O5 C4 C2 116.1(3) . 2_666 ?
O5 C4 C3 125.2(4) . . ?
C4 O5 La1 121.7(2) . . ?
C8 O7 La1 119.6(2) . 2_656 ?
O7 C8 C9 124.8(4) . . ?
O7 C8 C10 115.7(3) . 2_656 ?
C9 C8 C10 119.6(3) . 2_656 ?
C8 C9 Cl12 119.2(3) . . ?
C10 C9 C8 121.0(4) . . ?
C10 C9 Cl12 119.7(3) . . ?
C9 C10 C8 119.4(3) . 2_656 ?
O11 C10 C8 115.5(3) . 2_656 ?
O11 C10 C9 125.1(4) . . ?
C10 O11 La1 120.0(2) . . ?
C14 O13 La1 123.3(2) . 2_766 ?
O13 C14 C15 125.7(4) . . ?
O13 C14 C16 115.1(3) . 2_766 ?
C15 C14 C16 119.2(3) . 2_766 ?
C14 C15 C16 122.1(3) . . ?
C14 C15 Cl18 118.7(3) . . ?
C16 C15 Cl18 119.2(3) . . ?
C15 C16 C14 118.7(3) . 2_766 ?
O17 C16 C14 116.1(3) . 2_766 ?
O17 C16 C15 125.2(3) . . ?
C16 O17 La1 123.0(2) . . ?
La1 O19 H19A 120(4) . . ?
La1 O19 H19B 136(4) . . ?
H19A O19 H19B 104(4) . . ?
C21 C20 Cl30 118.7(3) . . ?
C25 C20 C21 121.9(3) . . ?
C25 C20 Cl30 119.3(3) . . ?
C20 C21 C22 118.8(3) . . ?
O26 C21 C20 124.4(3) . . ?
O26 C21 C22 116.8(3) . . ?
C23 C22 C21 119.1(3) . . ?
O27 C22 C21 115.9(3) . . ?
O27 C22 C23 125.1(3) . . ?
C22 C23 C24 121.9(3) . . ?
C22 C23 Cl31 120.3(3) . . ?
C24 C23 Cl31 117.7(3) . . ?
C23 C24 C25 118.9(3) . . ?
O28 C24 C23 124.8(3) . . ?
O28 C24 C25 116.3(3) . . ?
C20 C25 C24 119.0(3) . . ?
O29 C25 C20 124.5(3) . . ?
O29 C25 C24 116.5(3) . . ?
C21 O26 La1 119.9(2) . . ?
C22 O27 La1 122.1(2) . . ?
C24 O28 La2 120.7(2) . . ?
C25 O29 La2 122.8(2) . . ?
C33 O32 La2 121.3(2) . 2_657 ?
O32 C33 C34 125.8(3) . . ?
O32 C33 C35 115.2(3) . 2_657 ?
C34 C33 C35 119.0(3) . 2_657 ?
C33 C34 C35 121.8(3) . . ?
C33 C34 Cl37 119.6(3) . . ?
C35 C34 Cl37 118.5(3) . . ?
C34 C35 C33 119.2(3) . 2_657 ?
O36 C35 C33 116.2(3) . 2_657 ?
O36 C35 C34 124.6(3) . . ?
C35 O36 La2 122.5(2) . . ?
C39 O38 La2 113.7(2) . 2_667 ?
O38 C39 C40 125.2(4) . . ?
O38 C39 C41 115.6(3) . 2_667 ?
C40 C39 C41 119.3(3) . 2_667 ?
C39 C40 Cl43 119.0(3) . . ?
C41 C40 C39 121.5(3) . . ?
C41 C40 Cl43 119.5(3) . . ?
C40 C41 C39 119.2(3) . 2_667 ?
O42 C41 C39 115.7(3) . 2_667 ?
O42 C41 C40 125.1(3) . . ?
C41 O42 La2 115.3(2) . . ?
C45 O44 La2 122.0(2) . 2_557 ?
O44 C45 C46 124.7(3) . . ?
O44 C45 C47 116.5(3) . 2_557 ?
C46 C45 C47 118.7(3) . 2_557 ?
C45 C46 Cl49 118.8(3) . . ?
C47 C46 C45 122.2(3) . . ?
C47 C46 Cl49 118.9(3) . . ?
C46 C47 C45 119.0(3) . 2_557 ?
O48 C47 C45 115.3(3) . 2_557 ?
O48 C47 C46 125.7(3) . . ?
C47 O48 La2 123.1(2) . . ?
La2 O50 H50A 118(4) . . ?
La2 O50 H50B 125(3) . . ?
H50A O50 H50B 107(4) . . ?
C52 N51 C56 121.2(4) . . ?
C52 N51 C66 120.5(4) . . ?
C56 N51 C66 117.9(3) . . ?
N51 C52 H52 119.5 . . ?
N51 C52 C53 121.0(4) . . ?
C53 C52 H52 119.5 . . ?
C52 C53 H53 120.2 . . ?
C54 C53 C52 119.5(4) . . ?
C54 C53 H53 120.2 . . ?
C53 C54 H54 120.0 . . ?
C53 C54 C55 120.1(4) . . ?
C55 C54 H54 120.0 . . ?
C54 C55 C56 118.4(4) . . ?
C54 C55 C57 122.4(4) . . ?
C56 C55 C57 119.2(4) . . ?
N51 C56 C55 119.5(4) . . ?
N51 C56 C59 120.8(3) . . ?
C55 C56 C59 119.5(4) . . ?
C55 C57 H57 119.8 . . ?
C58 C57 C55 120.4(4) . . ?
C58 C57 H57 119.8 . . ?
C57 C58 H58 119.5 . . ?
C57 C58 C60 121.0(4) . . ?
C60 C58 H58 119.5 . . ?
C60 C59 C56 120.4(4) . . ?
N64 C59 C56 119.9(4) . . ?
N64 C59 C60 119.6(4) . . ?
C59 C60 C58 119.4(4) . . ?
C59 C60 C61 118.4(4) . . ?
C61 C60 C58 122.3(4) . . ?
C60 C61 H61 120.1 . . ?
C62 C61 C60 119.9(4) . . ?
C62 C61 H61 120.1 . . ?
C61 C62 H62 120.1 . . ?
C61 C62 C63 119.8(4) . . ?
C63 C62 H62 120.1 . . ?
C62 C63 H63 119.6 . . ?
N64 C63 C62 120.8(4) . . ?
N64 C63 H63 119.6 . . ?
C59 N64 C65 117.6(3) . . ?
C63 N64 C59 121.3(4) . . ?
C63 N64 C65 121.1(4) . . ?
N64 C65 H65A 109.6 . . ?
N64 C65 H65B 109.6 . . ?
N64 C65 C66 110.4(3) . . ?
H65A C65 H65B 108.1 . . ?
C66 C65 H65A 109.6 . . ?
C66 C65 H65B 109.6 . . ?
N51 C66 C65 109.8(3) . . ?
N51 C66 H66A 109.7 . . ?
N51 C66 H66B 109.7 . . ?
C65 C66 H66A 109.7 . . ?
C65 C66 H66B 109.7 . . ?
H66A C66 H66B 108.2 . . ?
N67 C68 C69 178.8(6) . . ?
C68 C69 H69A 109.5 . . ?
C68 C69 H69B 109.5 . . ?
C68 C69 H69C 109.5 . . ?
H69A C69 H69B 109.5 . . ?
H69A C69 H69C 109.5 . . ?
H69B C69 H69C 109.5 . . ?
N70 C71 C72 178.6(5) . . ?
C71 C72 H72A 109.5 . . ?
C71 C72 H72B 109.5 . . ?
C71 C72 H72C 109.5 . . ?
H72A C72 H72B 109.5 . . ?
H72A C72 H72C 109.5 . . ?
H72B C72 H72C 109.5 . . ?
N73 C74 C75 179.1(6) . . ?
C74 C75 H75A 109.5 . . ?
C74 C75 H75B 109.5 . . ?
C74 C75 H75C 109.5 . . ?
H75A C75 H75B 109.5 . . ?
H75A C75 H75C 109.5 . . ?
H75B C75 H75C 109.5 . . ?
N76 C77 C78 178.2(5) . . ?
C77 C78 H78A 109.5 . . ?
C77 C78 H78B 109.5 . . ?
C77 C78 H78C 109.5 . . ?
H78A C78 H78B 109.5 . . ?
H78A C78 H78C 109.5 . . ?
H78B C78 H78C 109.5 . . ?
H79A O79 H79B 112(5) . . ?
H80A O80 H80B 102(4) . . ?
H81A O81 H81B 103(4) . . ?
H82A O82 H82B 102(4) . . ?
H83A O83 H83B 96(4) . . ?
H84A O84 H84B 104(4) . . ?
H85A O85 H85B 100(4) . . ?
H86A O86 H86B 105(4) . . ?
H87A O87 H87B 112(4) . . ?
H88A O88 H88B 101(4) . . ?
H89A O89 H89B 102(4) . . ?

loop_
_geom_bond_atom_site_label_1
_geom_bond_atom_site_label_2
_geom_bond_distance
_geom_bond_site_symmetry_2
_geom_bond_publ_flag
La1 O1 2.537(3) 2_666 ?
La1 O5 2.513(3) . ?
La1 O7 2.549(3) 2_656 ?
La1 O11 2.530(3) . ?
La1 O13 2.546(3) 2_766 ?
La1 O17 2.547(3) . ?
La1 O19 2.531(3) . ?
La1 O26 2.575(3) . ?
La1 O27 2.515(3) . ?
O1 C2 1.260(5) . ?
La2 O28 2.575(3) . ?
La2 O29 2.491(3) . ?
La2 O32 2.538(3) 2_657 ?
La2 O36 2.493(3) . ?
La2 O38 2.583(3) 2_667 ?
La2 O42 2.546(3) . ?
La2 O44 2.530(3) 2_557 ?
La2 O48 2.512(3) . ?
La2 O50 2.575(3) . ?
C2 C3 1.390(6) . ?
C2 C4 1.544(5) 2_666 ?
C3 C4 1.398(5) . ?
C3 Cl6 1.729(4) . ?
C4 O5 1.253(5) . ?
O7 C8 1.248(5) . ?
C8 C9 1.406(5) . ?
C8 C10 1.531(5) 2_656 ?
C9 C10 1.388(5) . ?
C9 Cl12 1.736(4) . ?
C10 O11 1.265(5) . ?
O13 C14 1.257(5) . ?
C14 C15 1.395(5) . ?
C14 C16 1.549(5) 2_766 ?
C15 C16 1.398(5) . ?
C15 Cl18 1.728(4) . ?
C16 O17 1.250(5) . ?
O19 H19A 0.842(19) . ?
O19 H19B 0.854(19) . ?
C20 C21 1.417(5) . ?
C20 C25 1.380(5) . ?
C20 Cl30 1.728(4) . ?
C21 C22 1.533(5) . ?
C21 O26 1.248(5) . ?
C22 C23 1.378(5) . ?
C22 O27 1.277(5) . ?
C23 C24 1.415(5) . ?
C23 Cl31 1.726(4) . ?
C24 C25 1.537(5) . ?
C24 O28 1.240(5) . ?
C25 O29 1.269(5) . ?
O32 C33 1.257(4) . ?
C33 C34 1.392(5) . ?
C33 C35 1.541(5) 2_657 ?
C34 C35 1.405(5) . ?
C34 Cl37 1.729(4) . ?
C35 O36 1.256(5) . ?
O38 C39 1.262(5) . ?
C39 C40 1.399(5) . ?
C39 C41 1.535(5) 2_667 ?
C40 C41 1.389(5) . ?
C40 Cl43 1.737(4) . ?
C41 O42 1.263(5) . ?
O44 C45 1.247(4) . ?
C45 C46 1.403(5) . ?
C45 C47 1.545(5) 2_557 ?
C46 C47 1.393(5) . ?
C46 Cl49 1.732(4) . ?
C47 O48 1.255(5) . ?
O50 H50A 0.836(19) . ?
O50 H50B 0.840(19) . ?
N51 C52 1.345(5) . ?
N51 C56 1.370(5) . ?
N51 C66 1.473(5) . ?
C52 H52 0.9500 . ?
C52 C53 1.383(6) . ?
C53 H53 0.9500 . ?
C53 C54 1.375(6) . ?
C54 H54 0.9500 . ?
C54 C55 1.408(6) . ?
C55 C56 1.409(5) . ?
C55 C57 1.435(6) . ?
C56 C59 1.423(5) . ?
C57 H57 0.9500 . ?
C57 C58 1.359(6) . ?
C58 H58 0.9500 . ?
C58 C60 1.431(6) . ?
C59 C60 1.387(6) . ?
C59 N64 1.387(5) . ?
C60 C61 1.429(6) . ?
C61 H61 0.9500 . ?
C61 C62 1.369(7) . ?
C62 H62 0.9500 . ?
C62 C63 1.388(7) . ?
C63 H63 0.9500 . ?
C63 N64 1.338(5) . ?
N64 C65 1.481(6) . ?
C65 H65A 0.9900 . ?
C65 H65B 0.9900 . ?
C65 C66 1.494(6) . ?
C66 H66A 0.9900 . ?
C66 H66B 0.9900 . ?
N67 C68 1.136(7) . ?
C68 C69 1.455(7) . ?
C69 H69A 0.9800 . ?
C69 H69B 0.9800 . ?
C69 H69C 0.9800 . ?
N70 C71 1.177(7) . ?
C71 C72 1.433(7) . ?
C72 H72A 0.9800 . ?
C72 H72B 0.9800 . ?
C72 H72C 0.9800 . ?
N73 C74 1.157(7) . ?
C74 C75 1.444(7) . ?
C75 H75A 0.9800 . ?
C75 H75B 0.9800 . ?
C75 H75C 0.9800 . ?
N76 C77 1.151(7) . ?
C77 C78 1.464(8) . ?
C78 H78A 0.9800 . ?
C78 H78B 0.9800 . ?
C78 H78C 0.9800 . ?
O79 H79A 0.83(2) . ?
O79 H79B 0.845(19) . ?
O80 H80A 0.860(19) . ?
O80 H80B 0.845(19) . ?
O81 H81A 0.85(2) . ?
O81 H81B 0.84(2) . ?
O82 H82A 0.869(19) . ?
O82 H82B 0.838(19) . ?
O83 H83A 0.87(2) . ?
O83 H83B 0.882(19) . ?
O84 H84A 0.844(19) . ?
O84 H84B 0.846(19) . ?
O85 H85A 0.842(19) . ?
O85 H85B 0.88(2) . ?
O86 H86A 0.840(19) . ?
O86 H86B 0.843(19) . ?
O87 H87A 0.86(2) . ?
O87 H87B 0.850(19) . ?
O88 H88A 0.869(19) . ?
O88 H88B 0.850(19) . ?
O89 H89A 0.851(19) . ?
O89 H89B 0.852(19) . ?

loop_
_geom_torsion_atom_site_label_1
_geom_torsion_atom_site_label_2
_geom_torsion_atom_site_label_3
_geom_torsion_atom_site_label_4
_geom_torsion
_geom_torsion_site_symmetry_1
_geom_torsion_site_symmetry_2
_geom_torsion_site_symmetry_3
_geom_torsion_site_symmetry_4
_geom_torsion_publ_flag
La1 O1 C2 C3 -162.8(3) 2_666 . . . ?
La1 O1 C2 C4 17.5(4) 2_666 . . 2_666 ?
La1 O7 C8 C9 156.8(3) 2_656 . . . ?
La1 O7 C8 C10 -22.2(4) 2_656 . . 2_656 ?
La1 O13 C14 C15 175.2(3) 2_766 . . . ?
La1 O13 C14 C16 -5.0(4) 2_766 . . 2_766 ?
O1 C2 C3 C4 -175.9(4) . . . . ?
O1 C2 C3 Cl6 3.8(6) . . . . ?
La2 O32 C33 C34 170.0(3) 2_657 . . . ?
La2 O32 C33 C35 -11.2(4) 2_657 . . 2_657 ?
La2 O38 C39 C40 -145.7(3) 2_667 . . . ?
La2 O38 C39 C41 33.5(4) 2_667 . . 2_667 ?
La2 O44 C45 C46 -177.8(3) 2_557 . . . ?
La2 O44 C45 C47 1.6(4) 2_557 . . 2_557 ?
C2 C3 C4 C2 -3.7(6) . . . 2_666 ?
C2 C3 C4 O5 177.0(4) . . . . ?
C2 C4 O5 La1 12.8(4) 2_666 . . . ?
C3 C4 O5 La1 -167.9(3) . . . . ?
C4 C2 C3 C4 3.7(6) 2_666 . . . ?
C4 C2 C3 Cl6 -176.5(3) 2_666 . . . ?
Cl6 C3 C4 C2 176.5(3) . . . 2_666 ?
Cl6 C3 C4 O5 -2.8(5) . . . . ?
O7 C8 C9 C10 179.1(4) . . . . ?
O7 C8 C9 Cl12 1.1(6) . . . . ?
C8 C9 C10 C8 1.9(6) . . . 2_656 ?
C8 C9 C10 O11 -177.5(4) . . . . ?
C8 C10 O11 La1 -20.3(4) 2_656 . . . ?
C9 C10 O11 La1 159.2(3) . . . . ?
C10 C8 C9 C10 -2.0(6) 2_656 . . . ?
C10 C8 C9 Cl12 -179.9(3) 2_656 . . . ?
Cl12 C9 C10 C8 179.9(3) . . . 2_656 ?
Cl12 C9 C10 O11 0.5(6) . . . . ?
O13 C14 C15 C16 178.5(4) . . . . ?
O13 C14 C15 Cl18 -2.2(6) . . . . ?
C14 C15 C16 C14 1.4(6) . . . 2_766 ?
C14 C15 C16 O17 -178.3(4) . . . . ?
C14 C16 O17 La1 -2.3(4) 2_766 . . . ?
C15 C16 O17 La1 177.4(3) . . . . ?
C16 C14 C15 C16 -1.4(6) 2_766 . . . ?
C16 C14 C15 Cl18 177.9(3) 2_766 . . . ?
Cl18 C15 C16 C14 -177.9(3) . . . 2_766 ?
Cl18 C15 C16 O17 2.4(6) . . . . ?
C20 C21 C22 C23 -6.4(5) . . . . ?
C20 C21 C22 O27 174.3(3) . . . . ?
C20 C21 O26 La1 -164.2(3) . . . . ?
C20 C25 O29 La2 -176.8(3) . . . . ?
C21 C20 C25 C24 -3.7(5) . . . . ?
C21 C20 C25 O29 175.9(3) . . . . ?
C21 C22 C23 C24 6.2(5) . . . . ?
C21 C22 C23 Cl31 -175.4(3) . . . . ?
C21 C22 O27 La1 -7.4(4) . . . . ?
C22 C21 O26 La1 16.1(4) . . . . ?
C22 C23 C24 C25 -4.6(5) . . . . ?
C22 C23 C24 O28 175.5(4) . . . . ?
C23 C22 O27 La1 173.3(3) . . . . ?
C23 C24 C25 C20 3.2(5) . . . . ?
C23 C24 C25 O29 -176.4(3) . . . . ?
C23 C24 O28 La2 172.1(3) . . . . ?
C24 C25 O29 La2 2.8(4) . . . . ?
C25 C20 C21 C22 5.2(5) . . . . ?
C25 C20 C21 O26 -174.4(4) . . . . ?
C25 C24 O28 La2 -7.8(4) . . . . ?
O26 C21 C22 C23 173.3(3) . . . . ?
O26 C21 C22 O27 -6.1(5) . . . . ?
O27 C22 C23 C24 -174.6(3) . . . . ?
O27 C22 C23 Cl31 3.8(5) . . . . ?
O28 C24 C25 C20 -176.9(3) . . . . ?
O28 C24 C25 O29 3.5(5) . . . . ?
Cl30 C20 C21 C22 -177.2(3) . . . . ?
Cl30 C20 C21 O26 3.2(5) . . . . ?
Cl30 C20 C25 C24 178.7(3) . . . . ?
Cl30 C20 C25 O29 -1.7(5) . . . . ?
Cl31 C23 C24 C25 177.0(3) . . . . ?
Cl31 C23 C24 O28 -3.0(5) . . . . ?
O32 C33 C34 C35 178.8(4) . . . . ?
O32 C33 C34 Cl37 -3.9(6) . . . . ?
C33 C34 C35 C33 -0.2(6) . . . 2_657 ?
C33 C34 C35 O36 -179.8(4) . . . . ?
C33 C35 O36 La2 -9.5(4) 2_657 . . . ?
C34 C35 O36 La2 170.2(3) . . . . ?
C35 C33 C34 C35 0.2(6) 2_657 . . . ?
C35 C33 C34 Cl37 177.5(3) 2_657 . . . ?
Cl37 C34 C35 C33 -177.5(3) . . . 2_657 ?
Cl37 C34 C35 O36 2.8(5) . . . . ?
O38 C39 C40 C41 -178.6(4) . . . . ?
O38 C39 C40 Cl43 0.6(6) . . . . ?
C39 C40 C41 C39 -2.3(6) . . . 2_667 ?
C39 C40 C41 O42 177.2(4) . . . . ?
C39 C41 O42 La2 31.6(4) 2_667 . . . ?
C40 C41 O42 La2 -147.9(3) . . . . ?
C41 C39 C40 C41 2.3(6) 2_667 . . . ?
C41 C39 C40 Cl43 -178.5(3) 2_667 . . . ?
Cl43 C40 C41 C39 178.5(3) . . . 2_667 ?
Cl43 C40 C41 O42 -2.0(6) . . . . ?
O44 C45 C46 C47 179.9(3) . . . . ?
O44 C45 C46 Cl49 0.4(5) . . . . ?
C45 C46 C47 C45 -0.5(6) . . . 2_557 ?
C45 C46 C47 O48 179.1(3) . . . . ?
C45 C47 O48 La2 1.2(4) 2_557 . . . ?
C46 C47 O48 La2 -178.4(3) . . . . ?
C47 C45 C46 C47 0.5(6) 2_557 . . . ?
C47 C45 C46 Cl49 -178.9(2) 2_557 . . . ?
Cl49 C46 C47 C45 178.9(2) . . . 2_557 ?
Cl49 C46 C47 O48 -1.4(5) . . . . ?
N51 C52 C53 C54 -2.7(6) . . . . ?
N51 C56 C59 C60 -172.4(3) . . . . ?
N51 C56 C59 N64 10.6(6) . . . . ?
C52 N51 C56 C55 5.5(5) . . . . ?
C52 N51 C56 C59 -178.7(4) . . . . ?
C52 N51 C66 C65 145.6(4) . . . . ?
C52 C53 C54 C55 3.7(6) . . . . ?
C53 C54 C55 C56 -0.2(6) . . . . ?
C53 C54 C55 C57 -178.2(4) . . . . ?
C54 C55 C56 N51 -4.4(6) . . . . ?
C54 C55 C56 C59 179.8(4) . . . . ?
C54 C55 C57 C58 177.9(4) . . . . ?
C55 C56 C59 C60 3.5(6) . . . . ?
C55 C56 C59 N64 -173.6(3) . . . . ?
C55 C57 C58 C60 1.1(7) . . . . ?
C56 N51 C52 C53 -2.0(6) . . . . ?
C56 N51 C66 C65 -41.5(5) . . . . ?
C56 C55 C57 C58 0.0(6) . . . . ?
C56 C59 C60 C58 -2.4(6) . . . . ?
C56 C59 C60 C61 177.5(4) . . . . ?
C56 C59 N64 C63 -177.1(4) . . . . ?
C56 C59 N64 C65 6.4(5) . . . . ?
C57 C55 C56 N51 173.6(4) . . . . ?
C57 C55 C56 C59 -2.2(6) . . . . ?
C57 C58 C60 C59 0.1(7) . . . . ?
C57 C58 C60 C61 -179.8(4) . . . . ?
C58 C60 C61 C62 -178.5(4) . . . . ?
C59 C60 C61 C62 1.5(6) . . . . ?
C59 N64 C65 C66 -39.5(5) . . . . ?
C60 C59 N64 C63 5.8(6) . . . . ?
C60 C59 N64 C65 -170.7(4) . . . . ?
C60 C61 C62 C63 2.1(7) . . . . ?
C61 C62 C63 N64 -1.9(6) . . . . ?
C62 C63 N64 C59 -2.1(6) . . . . ?
C62 C63 N64 C65 174.3(4) . . . . ?
C63 N64 C65 C66 143.9(4) . . . . ?
N64 C59 C60 C58 174.7(4) . . . . ?
N64 C59 C60 C61 -5.4(6) . . . . ?
N64 C65 C66 N51 55.5(4) . . . . ?
C66 N51 C52 C53 170.8(4) . . . . ?
C66 N51 C56 C55 -167.4(3) . . . . ?
C66 N51 C56 C59 8.4(5) . . . . ?

loop_
_exptl_oxdiff_crystal_face_indexfrac_h
_exptl_oxdiff_crystal_face_indexfrac_k
_exptl_oxdiff_crystal_face_indexfrac_l
_exptl_oxdiff_crystal_face_x
_exptl_oxdiff_crystal_face_y
_exptl_oxdiff_crystal_face_z
-5.6697 5.9844 5.6314 0.0164 0.6869 -0.7265
5.7565 -7.4657 -1.6227 -0.0081 -0.3728 0.9279
0.0484 -3.7506 10.8530 0.0226 0.8583 0.5126
-6.6670 -3.3881 -3.2559 -0.9943 0.0254 -0.1035
7.1808 2.2666 3.5361 0.9721 -0.0250 0.2334
2.8045 -8.8431 1.5864 -0.3160 0.0070 0.9487
5.9225 4.6200 2.8583 0.9984 -0.0254 -0.0500
-7.4570 4.6752 -3.8205 -0.5068 0.0138 -0.8619
1.6340 0.2026 -11.5357 -0.1290 -0.9837 -0.1249
5.1830 -6.2017 -5.9799 -0.0898 -0.6939 0.7145
